data_2244012
loop_
_publ_author_name
'Dhaene, Evert'
'Van Driessche, Isabel'
'De Buysser, Klaartje'
'Van Hecke, Kristof'

_publ_section_title
;
 Crystal structures of three <i>N</i>,<i>N</i>,<i>N</i>'-trisubstituted
 thioureas for reactivity-controlled nanocrystal synthesis
;
_journal_issue 2
_journal_name_full 'Acta Crystallographica Section E'
_journal_page_first
;
;
_journal_paper_doi 10.1107/S2056989022000147
_journal_volume 78
_journal_year 2022
_chemical_formula_iupac 'C14 H14 N2 S'
_chemical_formula_moiety 'C14 H14 N2 S'
_chemical_formula_sum 'C14 H14 N2 S'
_chemical_formula_weight 242.33
_chemical_name_systematic
;
<i>N</i>-methyl-<i>N</i>,<i>N</i>'-Diphenylthiourea
;
_space_group_crystal_system triclinic
_space_group_IT_number 2
_space_group_name_Hall '-P 1'
_space_group_name_H-M_alt 'P -1'
_atom_sites_solution_hydrogens mixed
_atom_sites_solution_primary dual
_audit_creation_method
;
Olex2 1.5
(compiled 2021.08.20 svn.r13c46975 for OlexSys, GUI svn.r6392)
;
_cell_angle_alpha 65.913(5)
_cell_angle_beta 87.752(4)
_cell_angle_gamma 84.059(5)
_cell_formula_units_Z 4
_cell_length_a 9.8379(6)
_cell_length_b 10.8014(6)
_cell_length_c 13.2328(6)
_cell_measurement_reflns_used 5889
_cell_measurement_temperature 100(2)
_cell_measurement_theta_max 73.6860
_cell_measurement_theta_min 3.6010
_cell_volume 1276.82(13)
_computing_cell_refinement
;
CrysAlisPro (Rigaku OD, 2019)
;
_computing_data_collection
;
CrysAlisPro (Rigaku OD, 2019)
;
_computing_data_reduction
;
CrysAlisPro (Rigaku OD, 2019)
;
_computing_molecular_graphics
;
<i>OLEX2</i> (Dolomanov et al., 2009)
;
_computing_publication_material
;
Mercury (Macrae <i>et al.</i>,  2020)
;
_computing_structure_refinement
;
<i>SHELXL2018/3</i> (Sheldrick, 2015b\)
;
_computing_structure_solution
;
<i>SHELXT2018/2</i> (Sheldrick, 2015a\)
;
_diffrn_ambient_temperature 100(2)
_diffrn_detector 'CCD plate'
_diffrn_detector_area_resol_mean 10.4839
_diffrn_measured_fraction_theta_full 0.968
_diffrn_measured_fraction_theta_max 0.931
_diffrn_measurement_device 'four-circle diffractometer'
_diffrn_measurement_device_type 'SuperNova, Dual, Cu at home/near, Atlas'
_diffrn_measurement_method '\w scans'
_diffrn_radiation_monochromator mirror
_diffrn_radiation_probe x-ray
_diffrn_radiation_type 'Cu K\a'
_diffrn_radiation_wavelength 1.54184
_diffrn_reflns_av_R_equivalents 0.0281
_diffrn_reflns_av_unetI/netI 0.0292
_diffrn_reflns_limit_h_max 11
_diffrn_reflns_limit_h_min -11
_diffrn_reflns_limit_k_max 12
_diffrn_reflns_limit_k_min -13
_diffrn_reflns_limit_l_max 16
_diffrn_reflns_limit_l_min -16
_diffrn_reflns_number 12208
_diffrn_reflns_theta_full 67.684
_diffrn_reflns_theta_max 73.862
_diffrn_reflns_theta_min 3.659
_diffrn_source 'micro-focus sealed X-ray tube'
_exptl_absorpt_coefficient_mu 2.063
_exptl_absorpt_correction_T_max 1.000
_exptl_absorpt_correction_T_min 0.687
_exptl_absorpt_correction_type gaussian
_exptl_absorpt_process_details
;
(CrysAlisPro; Rigaku OD, 2019)
;
_exptl_crystal_colour 'clear colourless'
_exptl_crystal_density_diffrn 1.261
_exptl_crystal_description block
_exptl_crystal_F_000 512
_exptl_crystal_size_max 0.257
_exptl_crystal_size_mid 0.169
_exptl_crystal_size_min 0.125
_refine_diff_density_max 0.576
_refine_diff_density_min -0.250
_refine_ls_extinction_method none
_refine_ls_goodness_of_fit_ref 1.056
_refine_ls_hydrogen_treatment mixed
_refine_ls_matrix_type full
_refine_ls_number_parameters 315
_refine_ls_number_reflns 4818
_refine_ls_number_restraints 0
_refine_ls_restrained_S_all 1.056
_refine_ls_R_factor_all 0.0531
_refine_ls_R_factor_gt 0.0490
_refine_ls_shift/su_max 0.001
_refine_ls_shift/su_mean 0.000
_refine_ls_structure_factor_coef Fsqd
_refine_ls_weighting_details 'w=1/[\s^2^(Fo^2^)+(0.0963P)^2^+0.1879P] where P=(Fo^2^+2Fc^2^)/3'
_refine_ls_weighting_scheme calc
_refine_ls_wR_factor_gt 0.1356
_refine_ls_wR_factor_ref 0.1420
_reflns_number_gt 4298
_reflns_number_total 4818
_reflns_threshold_expression 'I > 2\s(I)'
_cod_data_source_file vm2258sup1.cif
_cod_data_source_block 2
_cod_database_code 2244012
_shelx_space_group_comment
;
The symmetry employed for this shelxl refinement is uniquely defined
by the following loop, which should always be used as a source of
symmetry information in preference to the above space-group names.
They are only intended as comments.
;

loop_
_space_group_symop_operation_xyz
'x, y, z'
'-x, -y, -z'

loop_
_atom_site_type_symbol
_atom_site_label
_atom_site_fract_x
_atom_site_fract_y
_atom_site_fract_z
_atom_site_U_iso_or_equiv
_atom_site_adp_type
_atom_site_calc_flag
_atom_site_occupancy
_atom_site_disorder_assembly
_atom_site_disorder_group
S S1 0.87530(5) 0.36219(4) -0.10166(3) 0.03871(15) Uani d 1 . .
N N1 0.74118(16) 0.27410(15) 0.09073(12) 0.0352(3) Uani d 1 . .
N N2 0.78346(16) 0.49902(15) 0.01836(12) 0.0385(3) Uani d 1 . .
C C1 0.79648(17) 0.37896(17) 0.00793(13) 0.0344(4) Uani d 1 . .
C C2 0.74183(18) 0.13995(17) 0.09466(12) 0.0339(4) Uani d 1 . .
C C3 0.61818(19) 0.08717(18) 0.09855(13) 0.0370(4) Uani d 1 . .
H H3 0.534808 0.141270 0.096050 0.044 Uiso calc 1 . .
C C4 0.6160(2) -0.04473(19) 0.10612(14) 0.0415(4) Uani d 1 . .
H H4 0.531343 -0.081517 0.110231 0.050 Uiso calc 1 . .
C C5 0.7377(2) -0.12244(19) 0.10765(14) 0.0431(4) Uani d 1 . .
H H5 0.736363 -0.211941 0.111191 0.052 Uiso calc 1 . .
C C6 0.8613(2) -0.06994(19) 0.10404(14) 0.0419(4) Uani d 1 . .
H H6 0.944550 -0.123412 0.104909 0.050 Uiso calc 1 . .
C C7 0.86365(19) 0.06084(18) 0.09914(13) 0.0383(4) Uani d 1 . .
H H7 0.948411 0.095870 0.098860 0.046 Uiso calc 1 . .
C C8 0.8263(2) 0.62333(19) -0.06957(16) 0.0466(4) Uani d 1 . .
H H8A 0.755527 0.661994 -0.127069 0.070 Uiso calc 1 . .
H H8B 0.912030 0.601735 -0.101872 0.070 Uiso calc 1 . .
H H8C 0.840149 0.689582 -0.038711 0.070 Uiso calc 1 . .
C C9 0.71401(18) 0.51678(17) 0.11024(14) 0.0357(4) Uani d 1 . .
C C10 0.78585(18) 0.49184(18) 0.20553(15) 0.0379(4) Uani d 1 . .
H H10 0.879437 0.457338 0.212657 0.045 Uiso calc 1 . .
C C11 0.7198(2) 0.51775(19) 0.29091(15) 0.0429(4) Uani d 1 . .
H H11 0.768623 0.501230 0.356392 0.052 Uiso calc 1 . .
C C12 0.5839(2) 0.5672(2) 0.28090(17) 0.0461(4) Uani d 1 . .
H H12 0.539256 0.584186 0.339560 0.055 Uiso calc 1 . .
C C13 0.5120(2) 0.5923(2) 0.18474(19) 0.0470(4) Uani d 1 . .
H H13 0.418349 0.626521 0.177738 0.056 Uiso calc 1 . .
C C14 0.5773(2) 0.56728(19) 0.09959(17) 0.0420(4) Uani d 1 . .
H H14 0.528599 0.584619 0.033840 0.050 Uiso calc 1 . .
S S21 0.52714(5) 0.19752(5) 0.30490(4) 0.04442(16) Uani d 1 . .
N N21 0.47106(17) 0.1816(2) 0.50962(13) 0.0464(4) Uani d 1 . .
N N22 0.69539(17) 0.14244(18) 0.47379(14) 0.0456(4) Uani d 1 . .
C C21 0.5669(2) 0.17492(19) 0.43396(15) 0.0408(4) Uani d 1 . .
C C22 0.33316(19) 0.23455(19) 0.49771(14) 0.0380(4) Uani d 1 . .
C C23 0.2535(2) 0.1894(2) 0.59315(14) 0.0438(4) Uani d 1 . .
H H23 0.292688 0.122901 0.660265 0.053 Uiso calc 1 . .
C C24 0.1187(2) 0.2401(2) 0.59142(16) 0.0491(5) Uani d 1 . .
H H24 0.065365 0.208041 0.656896 0.059 Uiso calc 1 . .
C C25 0.0610(2) 0.3379(2) 0.49387(18) 0.0520(5) Uani d 1 . .
H H25 -0.031833 0.373337 0.492102 0.062 Uiso calc 1 . .
C C26 0.1397(2) 0.3832(2) 0.39947(17) 0.0503(5) Uani d 1 . .
H H26 0.099883 0.449752 0.332619 0.060 Uiso calc 1 . .
C C27 0.2752(2) 0.3338(2) 0.39998(15) 0.0431(4) Uani d 1 . .
H H27 0.328299 0.367067 0.334463 0.052 Uiso calc 1 . .
C C28 0.8129(2) 0.1216(2) 0.4083(2) 0.0526(5) Uani d 1 . .
H H28A 0.862359 0.203300 0.379216 0.079 Uiso calc 1 . .
H H28B 0.780515 0.104245 0.346634 0.079 Uiso calc 1 . .
H H28C 0.874188 0.043352 0.455457 0.079 Uiso calc 1 . .
C C29 0.72661(18) 0.1336(2) 0.58213(15) 0.0418(4) Uani d 1 . .
C C30 0.7548(2) 0.0084(2) 0.6690(2) 0.0541(5) Uani d 1 . .
H H30 0.756557 -0.072996 0.657398 0.065 Uiso calc 1 . .
C C31 0.7807(3) 0.0024(2) 0.7737(2) 0.0621(6) Uani d 1 . .
H H31 0.798209 -0.083740 0.833900 0.074 Uiso calc 1 . .
H H1 0.688(3) 0.290(3) 0.138(3) 0.074 Uiso d 1 . .
H H21 0.494(3) 0.135(3) 0.580(3) 0.074 Uiso d 1 . .
C C32 0.7813(2) 0.1195(2) 0.79115(17) 0.0497(5) Uani d 1 . .
H H32 0.798612 0.114241 0.862995 0.060 Uiso calc 1 . .
C C33 0.7567(2) 0.2446(2) 0.70368(16) 0.0438(4) Uani d 1 . .
H H33 0.759655 0.325717 0.714838 0.053 Uiso calc 1 . .
C C34 0.72752(19) 0.2523(2) 0.59942(15) 0.0430(4) Uani d 1 . .
H H34 0.708181 0.338601 0.539811 0.052 Uiso calc 1 . .

loop_
_atom_site_aniso_label
_atom_site_aniso_U_11
_atom_site_aniso_U_22
_atom_site_aniso_U_33
_atom_site_aniso_U_12
_atom_site_aniso_U_13
_atom_site_aniso_U_23
S1 0.0441(3) 0.0393(3) 0.0306(2) -0.00590(17) 0.00684(17) -0.01224(18)
N1 0.0400(8) 0.0323(7) 0.0335(7) -0.0053(5) 0.0067(6) -0.0139(6)
N2 0.0462(8) 0.0326(7) 0.0349(7) -0.0076(6) 0.0072(6) -0.0116(6)
C1 0.0316(8) 0.0362(9) 0.0331(7) -0.0041(6) 0.0001(6) -0.0117(6)
C2 0.0425(9) 0.0322(8) 0.0262(7) -0.0054(6) 0.0031(6) -0.0109(6)
C3 0.0413(9) 0.0372(9) 0.0303(7) -0.0037(7) -0.0002(6) -0.0115(6)
C4 0.0521(11) 0.0398(9) 0.0326(8) -0.0118(8) -0.0010(7) -0.0128(7)
C5 0.0642(12) 0.0328(9) 0.0318(8) -0.0049(8) 0.0016(8) -0.0128(7)
C6 0.0506(11) 0.0384(9) 0.0323(8) 0.0028(7) 0.0058(7) -0.0118(7)
C7 0.0419(9) 0.0381(9) 0.0314(8) -0.0045(7) 0.0036(7) -0.0108(7)
C8 0.0623(12) 0.0345(9) 0.0402(9) -0.0127(8) 0.0105(8) -0.0116(7)
C9 0.0397(9) 0.0299(8) 0.0378(8) -0.0068(6) 0.0046(7) -0.0138(7)
C10 0.0365(9) 0.0344(9) 0.0385(8) -0.0038(6) 0.0026(7) -0.0108(7)
C11 0.0516(11) 0.0408(10) 0.0353(8) -0.0099(8) 0.0040(7) -0.0133(7)
C12 0.0507(11) 0.0430(10) 0.0485(10) -0.0098(8) 0.0144(8) -0.0225(8)
C13 0.0361(10) 0.0461(11) 0.0633(12) -0.0038(7) 0.0051(8) -0.0273(9)
C14 0.0402(10) 0.0383(9) 0.0501(10) -0.0039(7) -0.0037(8) -0.0203(8)
S21 0.0442(3) 0.0584(3) 0.0376(2) -0.0158(2) 0.00781(19) -0.0247(2)
N21 0.0393(9) 0.0629(11) 0.0288(7) 0.0000(7) 0.0020(6) -0.0115(7)
N22 0.0390(9) 0.0546(10) 0.0426(8) -0.0017(7) 0.0057(6) -0.0203(7)
C21 0.0415(10) 0.0406(9) 0.0395(9) -0.0068(7) 0.0062(7) -0.0154(7)
C22 0.0373(9) 0.0443(9) 0.0324(8) -0.0068(7) 0.0013(7) -0.0150(7)
C23 0.0438(10) 0.0516(11) 0.0301(8) -0.0021(8) 0.0011(7) -0.0112(7)
C24 0.0422(10) 0.0597(12) 0.0366(9) -0.0036(8) 0.0076(7) -0.0116(8)
C25 0.0364(10) 0.0549(12) 0.0515(11) -0.0008(8) 0.0011(8) -0.0092(9)
C26 0.0444(11) 0.0491(11) 0.0417(9) -0.0040(8) -0.0022(8) -0.0025(8)
C27 0.0417(10) 0.0465(10) 0.0340(8) -0.0088(7) 0.0034(7) -0.0084(7)
C28 0.0433(11) 0.0587(12) 0.0612(12) -0.0032(9) 0.0114(9) -0.0312(10)
C29 0.0321(9) 0.0482(10) 0.0412(9) -0.0036(7) 0.0010(7) -0.0143(8)
C30 0.0559(13) 0.0411(11) 0.0601(12) -0.0092(9) -0.0146(10) -0.0131(9)
C31 0.0719(15) 0.0467(12) 0.0534(12) -0.0157(10) -0.0225(11) -0.0017(9)
C32 0.0472(11) 0.0539(12) 0.0407(9) -0.0128(8) -0.0050(8) -0.0094(8)
C33 0.0395(10) 0.0489(11) 0.0407(9) -0.0052(7) 0.0061(7) -0.0161(8)
C34 0.0399(9) 0.0457(10) 0.0356(8) 0.0006(7) 0.0055(7) -0.0101(7)

loop_
_atom_type_symbol
_atom_type_description
_atom_type_scat_dispersion_real
_atom_type_scat_dispersion_imag
_atom_type_scat_source
C C 0.0181 0.0091 'International Tables Vol C Tables 4.2.6.8 and 6.1.1.4'
H H 0.0000 0.0000 'International Tables Vol C Tables 4.2.6.8 and 6.1.1.4'
N N 0.0311 0.0180 'International Tables Vol C Tables 4.2.6.8 and 6.1.1.4'
S S 0.3331 0.5567 'International Tables Vol C Tables 4.2.6.8 and 6.1.1.4'

loop_
_exptl_crystal_face_index_h
_exptl_crystal_face_index_k
_exptl_crystal_face_index_l
_exptl_crystal_face_perp_dist
5 4 4 0.0689
5 4 3 0.0693
0 -1 8 0.1099
-5 -4 -2 0.0459
-3 -2 -7 0.0833
0 1 -7 0.1370
4 -2 -6 0.0734
3 6 6 0.0746
5 5 3 0.0763
-4 3 7 0.0994
-1 -6 -7 0.0859
2 -6 -2 0.0732
6 0 1 0.0640
4 -5 -1 0.0675
-5 3 0 0.1117
-1 7 2 0.1261
4 -1 5 0.0894
1 -4 4 0.0930
-1 7 5 0.1136
-5 4 4 0.0980
3 -6 -5 0.0575
6 -2 -2 0.0525

loop_
_geom_angle_atom_site_label_1
_geom_angle_atom_site_label_2
_geom_angle_atom_site_label_3
_geom_angle_site_symmetry_1
_geom_angle_site_symmetry_3
_geom_angle
_geom_angle_publ_flag
C1 N1 C2 . . 124.62(14) ?
C1 N1 H1 . . 120(2) ?
C2 N1 H1 . . 114(2) ?
C1 N2 C8 . . 121.52(15) ?
C1 N2 C9 . . 122.74(14) ?
C9 N2 C8 . . 115.42(14) ?
N1 C1 S1 . . 122.60(13) ?
N2 C1 S1 . . 121.65(13) ?
N2 C1 N1 . . 115.75(15) ?
C3 C2 N1 . . 118.94(15) ?
C3 C2 C7 . . 120.07(17) ?
C7 C2 N1 . . 120.94(16) ?
C2 C3 H3 . . 120.0 ?
C2 C3 C4 . . 120.09(17) ?
C4 C3 H3 . . 120.0 ?
C3 C4 H4 . . 120.1 ?
C5 C4 C3 . . 119.83(19) ?
C5 C4 H4 . . 120.1 ?
C4 C5 H5 . . 119.9 ?
C4 C5 C6 . . 120.12(18) ?
C6 C5 H5 . . 119.9 ?
C5 C6 H6 . . 119.9 ?
C5 C6 C7 . . 120.13(17) ?
C7 C6 H6 . . 119.9 ?
C2 C7 C6 . . 119.73(18) ?
C2 C7 H7 . . 120.1 ?
C6 C7 H7 . . 120.1 ?
N2 C8 H8A . . 109.5 ?
N2 C8 H8B . . 109.5 ?
N2 C8 H8C . . 109.5 ?
H8A C8 H8B . . 109.5 ?
H8A C8 H8C . . 109.5 ?
H8B C8 H8C . . 109.5 ?
C10 C9 N2 . . 119.96(16) ?
C10 C9 C14 . . 120.40(16) ?
C14 C9 N2 . . 119.52(16) ?
C9 C10 H10 . . 120.3 ?
C9 C10 C11 . . 119.43(17) ?
C11 C10 H10 . . 120.3 ?
C10 C11 H11 . . 119.8 ?
C12 C11 C10 . . 120.35(18) ?
C12 C11 H11 . . 119.8 ?
C11 C12 H12 . . 120.0 ?
C11 C12 C13 . . 120.04(17) ?
C13 C12 H12 . . 120.0 ?
C12 C13 H13 . . 120.1 ?
C14 C13 C12 . . 119.84(18) ?
C14 C13 H13 . . 120.1 ?
C9 C14 H14 . . 120.0 ?
C13 C14 C9 . . 119.94(18) ?
C13 C14 H14 . . 120.0 ?
C21 N21 C22 . . 131.73(16) ?
C21 N21 H21 . . 116(2) ?
C22 N21 H21 . . 112(2) ?
C21 N22 C28 . . 122.70(17) ?
C21 N22 C29 . . 121.26(16) ?
C29 N22 C28 . . 115.95(17) ?
N21 C21 S21 . . 123.08(15) ?
N22 C21 S21 . . 122.99(14) ?
N22 C21 N21 . . 113.87(17) ?
C23 C22 N21 . . 116.39(16) ?
C23 C22 C27 . . 119.09(17) ?
C27 C22 N21 . . 124.39(17) ?
C22 C23 H23 . . 119.5 ?
C24 C23 C22 . . 120.92(17) ?
C24 C23 H23 . . 119.5 ?
C23 C24 H24 . . 120.1 ?
C23 C24 C25 . . 119.87(18) ?
C25 C24 H24 . . 120.1 ?
C24 C25 H25 . . 120.3 ?
C26 C25 C24 . . 119.35(19) ?
C26 C25 H25 . . 120.3 ?
C25 C26 H26 . . 119.3 ?
C25 C26 C27 . . 121.47(18) ?
C27 C26 H26 . . 119.3 ?
C22 C27 H27 . . 120.3 ?
C26 C27 C22 . . 119.30(17) ?
C26 C27 H27 . . 120.3 ?
N22 C28 H28A . . 109.5 ?
N22 C28 H28B . . 109.5 ?
N22 C28 H28C . . 109.5 ?
H28A C28 H28B . . 109.5 ?
H28A C28 H28C . . 109.5 ?
H28B C28 H28C . . 109.5 ?
C30 C29 N22 . . 120.46(19) ?
C30 C29 C34 . . 119.83(19) ?
C34 C29 N22 . . 119.71(17) ?
C29 C30 H30 . . 120.3 ?
C29 C30 C31 . . 119.4(2) ?
C31 C30 H30 . . 120.3 ?
C30 C31 H31 . . 119.5 ?
C32 C31 C30 . . 120.9(2) ?
C32 C31 H31 . . 119.5 ?
C31 C32 H32 . . 120.2 ?
C31 C32 C33 . . 119.6(2) ?
C33 C32 H32 . . 120.2 ?
C32 C33 H33 . . 119.9 ?
C32 C33 C34 . . 120.2(2) ?
C34 C33 H33 . . 119.9 ?
C29 C34 H34 . . 120.0 ?
C33 C34 C29 . . 120.03(18) ?
C33 C34 H34 . . 120.0 ?

loop_
_geom_bond_atom_site_label_1
_geom_bond_atom_site_label_2
_geom_bond_site_symmetry_2
_geom_bond_distance
_geom_bond_publ_flag
S1 C1 . 1.6835(17) ?
N1 C1 . 1.359(2) ?
N1 C2 . 1.428(2) ?
N1 H1 . 0.86(4) ?
N2 C1 . 1.352(2) ?
N2 C8 . 1.462(2) ?
N2 C9 . 1.442(2) ?
C2 C3 . 1.386(3) ?
C2 C7 . 1.386(2) ?
C3 H3 . 0.9500 ?
C3 C4 . 1.389(3) ?
C4 H4 . 0.9500 ?
C4 C5 . 1.385(3) ?
C5 H5 . 0.9500 ?
C5 C6 . 1.385(3) ?
C6 H6 . 0.9500 ?
C6 C7 . 1.390(3) ?
C7 H7 . 0.9500 ?
C8 H8A . 0.9800 ?
C8 H8B . 0.9800 ?
C8 H8C . 0.9800 ?
C9 C10 . 1.384(3) ?
C9 C14 . 1.388(3) ?
C10 H10 . 0.9500 ?
C10 C11 . 1.393(3) ?
C11 H11 . 0.9500 ?
C11 C12 . 1.377(3) ?
C12 H12 . 0.9500 ?
C12 C13 . 1.394(3) ?
C13 H13 . 0.9500 ?
C13 C14 . 1.382(3) ?
C14 H14 . 0.9500 ?
S21 C21 . 1.6798(19) ?
N21 C21 . 1.367(2) ?
N21 C22 . 1.405(2) ?
N21 H21 . 0.88(3) ?
N22 C21 . 1.345(3) ?
N22 C28 . 1.472(2) ?
N22 C29 . 1.441(3) ?
C22 C23 . 1.395(3) ?
C22 C27 . 1.395(3) ?
C23 H23 . 0.9500 ?
C23 C24 . 1.379(3) ?
C24 H24 . 0.9500 ?
C24 C25 . 1.387(3) ?
C25 H25 . 0.9500 ?
C25 C26 . 1.379(3) ?
C26 H26 . 0.9500 ?
C26 C27 . 1.383(3) ?
C27 H27 . 0.9500 ?
C28 H28A . 0.9800 ?
C28 H28B . 0.9800 ?
C28 H28C . 0.9800 ?
C29 C30 . 1.381(3) ?
C29 C34 . 1.392(3) ?
C30 H30 . 0.9500 ?
C30 C31 . 1.393(4) ?
C31 H31 . 0.9500 ?
C31 C32 . 1.376(4) ?
C32 H32 . 0.9500 ?
C32 C33 . 1.379(3) ?
C33 H33 . 0.9500 ?
C33 C34 . 1.387(3) ?
C34 H34 . 0.9500 ?

loop_
_geom_hbond_atom_site_label_D
_geom_hbond_atom_site_label_H
_geom_hbond_atom_site_label_A
_geom_hbond_site_symmetry_D
_geom_hbond_site_symmetry_H
_geom_hbond_site_symmetry_A
_geom_hbond_distance_DH
_geom_hbond_distance_HA
_geom_hbond_distance_DA
_geom_hbond_angle_DHA
_geom_hbond_publ_flag
N1 H1 S21 1_555 1_555 1_555 0.86(3) 2.58(3) 3.3360(16) 148(3) y

loop_
_geom_torsion_atom_site_label_1
_geom_torsion_atom_site_label_2
_geom_torsion_atom_site_label_3
_geom_torsion_atom_site_label_4
_geom_torsion_site_symmetry_1
_geom_torsion_site_symmetry_2
_geom_torsion_site_symmetry_3
_geom_torsion_site_symmetry_4
_geom_torsion
_geom_torsion_publ_flag
N1 C2 C3 C4 . . . . -177.86(15) ?
N1 C2 C7 C6 . . . . 179.34(15) ?
N2 C9 C10 C11 . . . . 175.88(16) ?
N2 C9 C14 C13 . . . . -176.16(17) ?
C1 N1 C2 C3 . . . . -120.49(18) ?
C1 N1 C2 C7 . . . . 62.2(2) ?
C1 N2 C9 C10 . . . . 89.0(2) ?
C1 N2 C9 C14 . . . . -95.1(2) ?
C2 N1 C1 S1 . . . . -0.6(2) ?
C2 N1 C1 N2 . . . . 178.92(16) ?
C2 C3 C4 C5 . . . . -1.2(3) ?
C3 C2 C7 C6 . . . . 2.0(2) ?
C3 C4 C5 C6 . . . . 1.4(3) ?
C4 C5 C6 C7 . . . . 0.2(3) ?
C5 C6 C7 C2 . . . . -1.9(3) ?
C7 C2 C3 C4 . . . . -0.5(2) ?
C8 N2 C1 S1 . . . . 5.5(2) ?
C8 N2 C1 N1 . . . . -174.01(17) ?
C8 N2 C9 C10 . . . . -97.4(2) ?
C8 N2 C9 C14 . . . . 78.5(2) ?
C9 N2 C1 S1 . . . . 178.71(13) ?
C9 N2 C1 N1 . . . . -0.8(2) ?
C9 C10 C11 C12 . . . . 0.3(3) ?
C10 C9 C14 C13 . . . . -0.3(3) ?
C10 C11 C12 C13 . . . . -0.4(3) ?
C11 C12 C13 C14 . . . . 0.1(3) ?
C12 C13 C14 C9 . . . . 0.2(3) ?
C14 C9 C10 C11 . . . . 0.0(3) ?
N21 C22 C23 C24 . . . . 176.9(2) ?
N21 C22 C27 C26 . . . . -176.8(2) ?
N22 C29 C30 C31 . . . . -178.1(2) ?
N22 C29 C34 C33 . . . . 179.60(17) ?
C21 N21 C22 C23 . . . . 161.2(2) ?
C21 N21 C22 C27 . . . . -23.1(4) ?
C21 N22 C29 C30 . . . . 105.4(2) ?
C21 N22 C29 C34 . . . . -74.2(3) ?
C22 N21 C21 S21 . . . . -16.0(3) ?
C22 N21 C21 N22 . . . . 166.9(2) ?
C22 C23 C24 C25 . . . . -0.4(3) ?
C23 C22 C27 C26 . . . . -1.2(3) ?
C23 C24 C25 C26 . . . . 0.1(4) ?
C24 C25 C26 C27 . . . . -0.4(4) ?
C25 C26 C27 C22 . . . . 0.9(3) ?
C27 C22 C23 C24 . . . . 1.0(3) ?
C28 N22 C21 S21 . . . . -1.0(3) ?
C28 N22 C21 N21 . . . . 176.15(19) ?
C28 N22 C29 C30 . . . . -78.0(3) ?
C28 N22 C29 C34 . . . . 102.4(2) ?
C29 N22 C21 S21 . . . . 175.44(15) ?
C29 N22 C21 N21 . . . . -7.4(3) ?
C29 C30 C31 C32 . . . . -1.4(4) ?
C30 C29 C34 C33 . . . . 0.0(3) ?
C30 C31 C32 C33 . . . . -0.3(4) ?
C31 C32 C33 C34 . . . . 1.9(3) ?
C32 C33 C34 C29 . . . . -1.7(3) ?
C34 C29 C30 C31 . . . . 1.5(3) ?

_cod_database_fobs_code 2244012
